data_4062843
_journal_name_full Organometallics
_journal_paper_doi 10.1021/om049715r
_journal_year 2004
_chemical_formula_sum 'C18 H30 B9 Ir'
_chemical_formula_weight 535.91
_space_group_IT_number 14
_symmetry_cell_setting monoclinic
_symmetry_space_group_name_Hall '-P 2yn'
_symmetry_space_group_name_H-M 'P 1 21/n 1'
_cell_angle_alpha 90.00
_cell_angle_beta 97.726(3)
_cell_angle_gamma 90.00
_cell_formula_units_Z 4
_cell_length_a 7.6587(11)
_cell_length_b 16.045(2)
_cell_length_c 16.740(2)
_cell_measurement_temperature 110(2)
_cell_volume 2038.5(5)
_diffrn_ambient_temperature 110(2)
_exptl_crystal_density_diffrn 1.746
_cod_depositor_comments
;
The following automatic conversions were performed:
'_symmetry_cell_setting' value 'Monoclinic' changed to 'monoclinic'
according to '/home/saulius/struct/CIF-dictionaries/cif_core.dic'
dictionary named 'cif_core.dic' version 2.4.1 from 2010-06-29.

Automatic conversion script
Id: cif_fix_enum 1527 2010-12-29 10:47:43Z saulius 
;
_cod_original_sg_symbol_H-M 'P 21/n'
_cod_database_code 4062843

loop_
_symmetry_equiv_pos_as_xyz
'x, y, z'
'-x+1/2, y+1/2, -z+1/2'
'-x, -y, -z'
'x-1/2, -y-1/2, z-1/2'

loop_
_atom_site_label
_atom_site_type_symbol
_atom_site_fract_x
_atom_site_fract_y
_atom_site_fract_z
_atom_site_U_iso_or_equiv
_atom_site_adp_type
_atom_site_occupancy
_atom_site_symmetry_multiplicity
_atom_site_calc_flag
_atom_site_refinement_flags
_atom_site_disorder_assembly
_atom_site_disorder_group
Ir3 Ir 0.955317(17) 0.340959(8) 0.226639(8) 0.01209(7) Uani 1 1 d . . .
C1 C 1.0570(5) 0.2841(2) 0.3477(2) 0.0153(7) Uani 1 1 d . . .
C2 C 0.8716(5) 0.3335(2) 0.3494(2) 0.0132(7) Uani 1 1 d . . .
B4 B 1.0360(6) 0.2159(3) 0.2642(3) 0.0169(9) Uani 1 1 d . . .
B5 B 1.0322(6) 0.1803(3) 0.3647(3) 0.0188(9) Uani 1 1 d . . .
B6 B 0.9307(6) 0.2538(3) 0.4198(3) 0.0196(9) Uani 1 1 d . . .
B7 B 0.7061(6) 0.3034(3) 0.2730(3) 0.0177(9) Uani 1 1 d . . .
B8 B 0.8040(6) 0.2236(3) 0.2150(3) 0.0177(9) Uani 1 1 d . . .
B9 B 0.8759(6) 0.1426(3) 0.2858(3) 0.0205(9) Uani 1 1 d . . .
B10 B 0.8109(7) 0.1657(3) 0.3815(3) 0.0203(9) Uani 1 1 d . . .
B11 B 0.7132(6) 0.2670(3) 0.3739(3) 0.0190(9) Uani 1 1 d . . .
B12 B 0.6723(6) 0.1964(3) 0.2918(3) 0.0210(9) Uani 1 1 d . . .
C13 C 1.2257(6) 0.3272(3) 0.3847(3) 0.0192(8) Uani 1 1 d . . .
C14 C 1.2147(5) 0.4214(3) 0.3911(2) 0.0176(8) Uani 1 1 d . . .
C15 C 1.3693(5) 0.4672(3) 0.3950(3) 0.0227(8) Uani 1 1 d . . .
C16 C 1.3684(6) 0.5535(3) 0.3990(3) 0.0258(9) Uani 1 1 d . . .
C17 C 1.2101(6) 0.5952(3) 0.3983(3) 0.0248(9) Uani 1 1 d . . .
C18 C 1.0557(6) 0.5507(3) 0.3955(2) 0.0202(8) Uani 1 1 d . . .
C19 C 1.0553(5) 0.4635(3) 0.3920(2) 0.0174(8) Uani 1 1 d . . .
C20 C 0.8783(5) 0.4195(3) 0.3877(3) 0.0178(8) Uani 1 1 d . . .
C01 C 1.1949(6) 0.3525(3) 0.1680(3) 0.0193(8) Uani 1 1 d . . .
C02 C 1.0603(6) 0.3172(3) 0.1134(3) 0.0195(8) Uani 1 1 d . . .
C03 C 0.9689(6) 0.3623(3) 0.0400(3) 0.0225(8) Uani 1 1 d . . .
C04 C 0.7998(6) 0.4041(3) 0.0591(2) 0.0218(8) Uani 1 1 d . . .
C05 C 0.8100(5) 0.4250(2) 0.1479(2) 0.0177(8) Uani 1 1 d . . .
C06 C 0.9475(5) 0.4801(2) 0.1902(2) 0.0167(7) Uani 1 1 d . . .
C07 C 1.1050(6) 0.5076(3) 0.1489(3) 0.0223(8) Uani 1 1 d . . .
C08 C 1.2550(6) 0.4428(3) 0.1610(3) 0.0231(9) Uani 1 1 d . . .
H4 H 1.142(6) 0.202(3) 0.243(3) 0.019(2) Uiso 1 1 d . . .
H5 H 1.146(7) 0.152(3) 0.397(3) 0.019(2) Uiso 1 1 d . . .
H6 H 0.973(6) 0.272(3) 0.480(3) 0.019(2) Uiso 1 1 d . . .
H7 H 0.601(8) 0.343(3) 0.253(3) 0.019(2) Uiso 1 1 d . . .
H8 H 0.771(6) 0.202(3) 0.155(3) 0.019(2) Uiso 1 1 d . . .
H9 H 0.885(6) 0.076(3) 0.268(3) 0.019(2) Uiso 1 1 d . . .
H10 H 0.785(6) 0.122(3) 0.428(3) 0.019(2) Uiso 1 1 d . . .
H11 H 0.609(6) 0.297(3) 0.404(3) 0.019(2) Uiso 1 1 d . . .
H12 H 0.540(6) 0.153(3) 0.272(3) 0.019(2) Uiso 1 1 d . . .
H13A H 1.333(6) 0.311(3) 0.352(3) 0.019(2) Uiso 1 1 d . . .
H13B H 1.299(7) 0.330(3) 0.420(3) 0.019(2) Uiso 1 1 d . . .
H15 H 1.479(6) 0.436(3) 0.394(3) 0.019(2) Uiso 1 1 d . . .
H16 H 1.472(6) 0.581(3) 0.402(3) 0.019(2) Uiso 1 1 d . . .
H17 H 1.213(7) 0.647(3) 0.404(3) 0.019(2) Uiso 1 1 d . . .
H18 H 0.953(7) 0.577(3) 0.394(3) 0.019(2) Uiso 1 1 d . . .
H20A H 0.859(6) 0.417(3) 0.445(3) 0.019(2) Uiso 1 1 d . . .
H20B H 0.785(6) 0.456(3) 0.355(3) 0.019(2) Uiso 1 1 d . . .
H01 H 1.287(7) 0.320(3) 0.196(3) 0.019(2) Uiso 1 1 d . . .
H02 H 1.057(6) 0.259(3) 0.110(3) 0.019(2) Uiso 1 1 d . . .
H03A H 0.943(7) 0.322(3) -0.004(3) 0.019(2) Uiso 1 1 d . . .
H03B H 1.055(6) 0.402(3) 0.022(3) 0.019(2) Uiso 1 1 d . . .
H04A H 0.710(7) 0.372(3) 0.046(3) 0.019(2) Uiso 1 1 d . . .
H04B H 0.765(6) 0.453(3) 0.025(3) 0.019(2) Uiso 1 1 d . . .
H05 H 0.706(7) 0.435(3) 0.159(3) 0.019(2) Uiso 1 1 d . . .
H06A H 0.900(6) 0.523(3) 0.224(3) 0.019(2) Uiso 1 1 d . . .
H06B H 1.019(6) 0.446(3) 0.244(3) 0.019(2) Uiso 1 1 d . . .
H07A H 1.069(6) 0.518(3) 0.097(3) 0.019(2) Uiso 1 1 d . . .
H07B H 1.151(6) 0.558(3) 0.171(3) 0.019(2) Uiso 1 1 d . . .
H08A H 1.327(6) 0.448(3) 0.121(3) 0.019(2) Uiso 1 1 d . . .
H08B H 1.322(6) 0.454(3) 0.215(3) 0.019(2) Uiso 1 1 d . . .

loop_
_atom_site_aniso_label
_atom_site_aniso_U_11
_atom_site_aniso_U_22
_atom_site_aniso_U_33
_atom_site_aniso_U_23
_atom_site_aniso_U_13
_atom_site_aniso_U_12
Ir3 0.01253(9) 0.01074(9) 0.01276(9) 0.00045(5) 0.00079(6) 0.00056(5)
C1 0.0136(17) 0.0139(17) 0.0189(18) 0.0034(14) 0.0033(14) 0.0002(14)
C2 0.0120(17) 0.0127(18) 0.0150(18) 0.0033(13) 0.0020(14) 0.0046(13)
B4 0.016(2) 0.014(2) 0.021(2) 0.0009(16) 0.0037(17) 0.0014(16)
B5 0.019(2) 0.018(2) 0.019(2) 0.0041(17) 0.0034(17) 0.0042(17)
B6 0.021(2) 0.019(2) 0.020(2) 0.0031(17) 0.0055(17) 0.0044(17)
B7 0.016(2) 0.015(2) 0.022(2) 0.0024(17) 0.0016(17) -0.0010(16)
B8 0.015(2) 0.017(2) 0.020(2) -0.0014(17) -0.0012(16) 0.0000(16)
B9 0.019(2) 0.017(2) 0.027(2) 0.0007(18) 0.0056(18) 0.0000(17)
B10 0.021(2) 0.016(2) 0.025(2) 0.0043(17) 0.0071(19) -0.0021(17)
B11 0.018(2) 0.014(2) 0.026(2) 0.0050(17) 0.0057(18) 0.0002(16)
B12 0.023(2) 0.014(2) 0.026(2) 0.0018(18) 0.0036(18) -0.0040(17)
C13 0.0163(19) 0.021(2) 0.018(2) 0.0017(15) -0.0056(16) 0.0020(15)
C14 0.023(2) 0.0167(18) 0.0120(17) -0.0016(14) -0.0016(14) -0.0007(15)
C15 0.0160(19) 0.029(2) 0.022(2) 0.0004(17) 0.0009(15) -0.0006(17)
C16 0.022(2) 0.029(2) 0.027(2) -0.0005(18) 0.0024(17) -0.0095(18)
C17 0.032(2) 0.019(2) 0.023(2) -0.0031(17) 0.0047(18) -0.0062(18)
C18 0.025(2) 0.021(2) 0.0146(18) -0.0027(15) 0.0031(15) 0.0000(16)
C19 0.0178(18) 0.022(2) 0.0120(17) -0.0015(14) 0.0002(14) -0.0017(15)
C20 0.0182(19) 0.0156(18) 0.0205(19) -0.0023(15) 0.0054(15) -0.0004(15)
C01 0.019(2) 0.021(2) 0.019(2) 0.0026(16) 0.0059(16) 0.0039(16)
C02 0.021(2) 0.020(2) 0.019(2) -0.0004(16) 0.0087(16) 0.0017(16)
C03 0.029(2) 0.025(2) 0.0139(19) -0.0006(16) 0.0035(16) 0.0006(18)
C04 0.024(2) 0.023(2) 0.0172(19) 0.0022(16) -0.0038(16) -0.0010(17)
C05 0.0193(19) 0.0152(18) 0.0187(19) 0.0003(14) 0.0027(15) 0.0033(15)
C06 0.0227(19) 0.0112(17) 0.0164(18) 0.0052(14) 0.0034(15) 0.0017(15)
C07 0.027(2) 0.017(2) 0.024(2) 0.0038(16) 0.0059(17) -0.0009(16)
C08 0.021(2) 0.024(2) 0.025(2) 0.0057(17) 0.0050(17) 0.0010(17)

loop_
_geom_bond_atom_site_label_1
_geom_bond_atom_site_label_2
_geom_bond_distance
_geom_bond_site_symmetry_2
_geom_bond_publ_flag
Ir3 C05 2.098(4) . ?
Ir3 B4 2.168(5) . ?
Ir3 C02 2.190(4) . ?
Ir3 C01 2.202(4) . ?
Ir3 B8 2.207(5) . ?
Ir3 C2 2.236(4) . ?
Ir3 B7 2.238(5) . ?
Ir3 C1 2.263(4) . ?
Ir3 C06 2.313(4) . ?
C1 C13 1.522(6) . ?
C1 C2 1.630(5) . ?
C1 B5 1.704(6) . ?
C1 B6 1.716(6) . ?
C1 B4 1.765(6) . ?
C2 C20 1.519(5) . ?
C2 B11 1.707(6) . ?
C2 B7 1.743(6) . ?
C2 B6 1.757(6) . ?
B4 B9 1.771(7) . ?
B4 B5 1.780(6) . ?
B4 B8 1.860(6) . ?
B5 B6 1.743(7) . ?
B5 B9 1.766(7) . ?
B5 B10 1.770(7) . ?
B6 B11 1.751(7) . ?
B6 B10 1.760(7) . ?
B7 B12 1.770(6) . ?
B7 B11 1.780(7) . ?
B7 B8 1.828(7) . ?
B8 B12 1.790(7) . ?
B8 B9 1.794(7) . ?
B9 B10 1.779(7) . ?
B9 B12 1.797(7) . ?
B10 B11 1.788(7) . ?
B10 B12 1.788(7) . ?
B11 B12 1.776(7) . ?
C13 C14 1.517(6) . ?
C14 C15 1.388(6) . ?
C14 C19 1.397(6) . ?
C15 C16 1.386(6) . ?
C16 C17 1.384(7) . ?
C17 C18 1.376(6) . ?
C18 C19 1.402(6) . ?
C19 C20 1.522(5) . ?
C01 C02 1.402(6) . ?
C01 C08 1.529(6) . ?
C02 C03 1.515(6) . ?
C03 C04 1.531(6) . ?
C04 C05 1.514(6) . ?
C05 C06 1.480(6) . ?
C06 C07 1.534(6) . ?
C07 C08 1.542(6) . ?
